data_7033388
loop_
_publ_author_name
'Kurapati, Sathish Kumar'
'Pal, Samudranil'

_publ_section_title
;
 cis-{MoO2}(2+) assisted Mannich-type addition of acetylacetonate methine
 to the azomethine of tridentate Schiff bases: racemic complexes with
 chiral transformed ligands.
;
_journal_issue 5
_journal_name_full 'Dalton transactions (Cambridge, England : 2003)'
_journal_page_first 2401
_journal_page_last 2408
_journal_paper_doi 10.1039/c4dt03187c
_journal_volume 44
_journal_year 2015
_chemical_formula_sum 'C18 H18 Mo N2 O5'
_chemical_formula_weight 438.28
_chemical_name_systematic
;
 ?
;
_space_group_IT_number 2
_symmetry_cell_setting triclinic
_symmetry_space_group_name_Hall '-P 1'
_symmetry_space_group_name_H-M 'P -1'
_atom_sites_solution_hydrogens geom
_atom_sites_solution_primary direct
_atom_sites_solution_secondary difmap
_audit_creation_method SHELXL-97
_audit_update_record
;
2014-10-15 deposited with the CCDC.
2014-12-10 downloaded from the CCDC.
;
_cell_angle_alpha 75.991(6)
_cell_angle_beta 83.346(5)
_cell_angle_gamma 78.967(6)
_cell_formula_units_Z 2
_cell_length_a 7.9031(5)
_cell_length_b 8.4137(7)
_cell_length_c 14.0404(9)
_cell_measurement_reflns_used 2170
_cell_measurement_temperature 298(2)
_cell_measurement_theta_max 28.9810
_cell_measurement_theta_min 2.6299
_cell_volume 886.72(11)
_computing_cell_refinement 'CrysAlisPro (Oxford Diffraction Ltd. 2010)'
_computing_data_collection 'CrysAlisPro (Oxford Diffraction Ltd. 2010)'
_computing_data_reduction 'CrysAlisPro (Oxford Diffraction Ltd. 2010)'
_computing_molecular_graphics 'PLATON (Spek,2002), MERCURY (Macrae et al, 2008)'
_computing_publication_material 'SHELXL-97 (Sheldrick, 1997)'
_computing_structure_refinement 'SHELXL-97 (Sheldrick, 2008)'
_computing_structure_solution 'SHELXS-97 (Sheldrick 1997)'
_diffrn_ambient_temperature 298(2)
_diffrn_measured_fraction_theta_full 0.999
_diffrn_measured_fraction_theta_max 0.999
_diffrn_measurement_device_type 'Xcalibur, Eos, Gemini'
_diffrn_measurement_method '\w scans'
_diffrn_radiation_monochromator graphite
_diffrn_radiation_source 'fine-focus sealed tube'
_diffrn_radiation_type MoK\a
_diffrn_radiation_wavelength 0.71073
_diffrn_reflns_av_R_equivalents 0.0358
_diffrn_reflns_av_sigmaI/netI 0.0675
_diffrn_reflns_limit_h_max 9
_diffrn_reflns_limit_h_min -9
_diffrn_reflns_limit_k_max 10
_diffrn_reflns_limit_k_min -9
_diffrn_reflns_limit_l_max 17
_diffrn_reflns_limit_l_min -17
_diffrn_reflns_number 6338
_diffrn_reflns_theta_full 26.37
_diffrn_reflns_theta_max 26.37
_diffrn_reflns_theta_min 2.64
_exptl_absorpt_coefficient_mu 0.771
_exptl_absorpt_correction_T_max 0.8997
_exptl_absorpt_correction_T_min 0.8486
_exptl_absorpt_correction_type multi-scan
_exptl_absorpt_process_details
;
CrysAlisPro, Agilent Technologies,
Version 1.171.35.19 (release 27-10-2011 CrysAlis171 .NET)
(compiled Oct 27 2011,15:02:11)
Empirical absorption correction using spherical harmonics,
 implemented in SCALE3 ABSPACK scaling algorithm.
;
_exptl_crystal_colour 'Light Brown'
_exptl_crystal_density_diffrn 1.642
_exptl_crystal_density_meas ?
_exptl_crystal_density_method 'not measured'
_exptl_crystal_description Parallelepiped
_exptl_crystal_F_000 444
_exptl_crystal_size_max 0.22
_exptl_crystal_size_mid 0.18
_exptl_crystal_size_min 0.14
_refine_diff_density_max 0.517
_refine_diff_density_min -0.356
_refine_diff_density_rms 0.090
_refine_ls_extinction_method none
_refine_ls_goodness_of_fit_ref 1.041
_refine_ls_hydrogen_treatment mixed
_refine_ls_matrix_type full
_refine_ls_number_parameters 238
_refine_ls_number_reflns 3621
_refine_ls_number_restraints 0
_refine_ls_restrained_S_all 1.041
_refine_ls_R_factor_all 0.0631
_refine_ls_R_factor_gt 0.0454
_refine_ls_shift/su_max 0.001
_refine_ls_shift/su_mean 0.000
_refine_ls_structure_factor_coef Fsqd
_refine_ls_weighting_details 'calc w=1/[\s^2^(Fo^2^)+(0.0344P)^2^+0.0965P] where P=(Fo^2^+2Fc^2^)/3'
_refine_ls_weighting_scheme calc
_refine_ls_wR_factor_gt 0.0847
_refine_ls_wR_factor_ref 0.0942
_reflns_number_gt 2933
_reflns_number_total 3621
_reflns_threshold_expression >2\s(I)
_cod_data_source_file c4dt03187c2.cif
_cod_data_source_block 4
_cod_depositor_comments
;
The following automatic conversions were performed:

'_symmetry_cell_setting' value 'Triclinic' changed to 'triclinic'
according to
/usr/data/users/saulius/crontab/automatic-downloads/rss-feeds/RSC/lib/dictionaries/cif_core.dic
dictionary named 'cif_core.dic' version 2.4.2 from 2011-04-26.

Automatic conversion script
Id: cif_fix_values 2935 2014-11-11 08:27:57Z andrius 

The following automatic conversions were performed:

'_exptl_crystal_density_meas' value 'not measured' was changed to '?'
- the value is perceived as not measured.

Automatic conversion script
Id: cif_fix_values 3008 2015-01-20 13:52:24Z robertas 

 Adding full bibliography for 7033385--7033388.cif.
;
_cod_original_sg_symbol_H-M P-1
_cod_database_code 7033388

loop_
_symmetry_equiv_pos_as_xyz
'x, y, z'
'-x, -y, -z'

loop_
_atom_site_label
_atom_site_type_symbol
_atom_site_fract_x
_atom_site_fract_y
_atom_site_fract_z
_atom_site_U_iso_or_equiv
_atom_site_adp_type
_atom_site_occupancy
_atom_site_symmetry_multiplicity
_atom_site_calc_flag
_atom_site_refinement_flags
Mo1 Mo -0.01068(4) 0.38174(4) 0.77555(2) 0.03382(13) Uani 1 1 d .
O1 O 0.0318(4) 0.5494(4) 0.8091(2) 0.0544(8) Uani 1 1 d .
O2 O 0.1815(3) 0.2655(4) 0.7493(2) 0.0528(8) Uani 1 1 d .
O3 O -0.0646(3) 0.4830(3) 0.64052(18) 0.0405(7) Uani 1 1 d .
O4 O -0.0646(3) 0.2548(3) 0.90964(17) 0.0362(6) Uani 1 1 d .
O5 O -0.5007(3) 0.3087(3) 1.09960(18) 0.0433(7) Uani 1 1 d .
N1 N -0.1536(4) 0.1787(4) 0.7497(2) 0.0304(7) Uani 1 1 d .
N2 N -0.3071(3) 0.4688(3) 0.78696(19) 0.0255(7) Uani 1 1 d .
H2A H -0.3319 0.5453 0.8248 0.031 Uiso 1 1 calc R
C1 C -0.0796(5) 0.0551(5) 0.7055(3) 0.0418(10) Uani 1 1 d .
H1 H 0.0360 0.0493 0.6822 0.050 Uiso 1 1 calc R
C2 C -0.1676(6) -0.0616(5) 0.6935(3) 0.0494(12) Uani 1 1 d .
H2 H -0.1123 -0.1464 0.6633 0.059 Uiso 1 1 calc R
C3 C -0.3378(6) -0.0536(5) 0.7261(3) 0.0497(11) Uani 1 1 d .
H3 H -0.4007 -0.1312 0.7174 0.060 Uiso 1 1 calc R
C4 C -0.4143(5) 0.0715(5) 0.7721(3) 0.0382(10) Uani 1 1 d .
H4 H -0.5302 0.0798 0.7949 0.046 Uiso 1 1 calc R
C5 C -0.3186(5) 0.1840(4) 0.7842(2) 0.0272(8) Uani 1 1 d .
C6 C -0.3925(4) 0.3235(4) 0.8361(2) 0.0258(8) Uani 1 1 d .
H6 H -0.5168 0.3542 0.8277 0.031 Uiso 1 1 calc R
C7 C -0.3604(4) 0.5477(4) 0.6890(2) 0.0257(8) Uani 1 1 d .
C8 C -0.2271(5) 0.5546(4) 0.6156(3) 0.0325(9) Uani 1 1 d .
C9 C -0.2629(6) 0.6325(5) 0.5198(3) 0.0461(11) Uani 1 1 d .
H9 H -0.1747 0.6394 0.4698 0.055 Uiso 1 1 calc R
C10 C -0.4321(6) 0.7000(5) 0.4994(3) 0.0502(12) Uani 1 1 d .
H10 H -0.4562 0.7514 0.4348 0.060 Uiso 1 1 calc R
C11 C -0.5671(5) 0.6938(5) 0.5721(3) 0.0390(10) Uani 1 1 d .
C12 C -0.5285(5) 0.6158(4) 0.6669(3) 0.0326(9) Uani 1 1 d .
H12 H -0.6168 0.6089 0.7169 0.039 Uiso 1 1 calc R
C13 C -0.1470(5) 0.1739(5) 1.0768(3) 0.0430(10) Uani 1 1 d .
H13A H -0.0432 0.0933 1.0762 0.065 Uiso 1 1 calc R
H13B H -0.2372 0.1219 1.1167 0.065 Uiso 1 1 calc R
H13C H -0.1263 0.2626 1.1035 0.065 Uiso 1 1 calc R
C14 C -0.2003(5) 0.2419(4) 0.9743(3) 0.0310(9) Uani 1 1 d .
C15 C -0.3650(4) 0.2793(4) 0.9448(2) 0.0273(8) Uani 1 1 d .
C16 C -0.5141(5) 0.2922(4) 1.0172(3) 0.0329(9) Uani 1 1 d .
C17 C -0.6896(5) 0.2905(7) 0.9882(3) 0.0664(15) Uani 1 1 d .
H17A H -0.6845 0.1989 0.9578 0.100 Uiso 1 1 calc R
H17B H -0.7280 0.3927 0.9425 0.100 Uiso 1 1 calc R
H17C H -0.7690 0.2789 1.0456 0.100 Uiso 1 1 calc R
C18 C -0.7500(6) 0.7682(6) 0.5467(3) 0.0666(15) Uani 1 1 d .
H18A H -0.7678 0.7505 0.4838 0.100 Uiso 1 1 calc R
H18B H -0.7693 0.8854 0.5440 0.100 Uiso 1 1 calc R
H18C H -0.8292 0.7162 0.5960 0.100 Uiso 1 1 calc R

loop_
_atom_site_aniso_label
_atom_site_aniso_U_11
_atom_site_aniso_U_22
_atom_site_aniso_U_33
_atom_site_aniso_U_23
_atom_site_aniso_U_13
_atom_site_aniso_U_12
Mo1 0.02397(19) 0.0447(2) 0.0337(2) -0.01030(16) -0.00053(14) -0.00711(15)
O1 0.0540(19) 0.0531(19) 0.064(2) -0.0152(16) -0.0132(16) -0.0197(15)
O2 0.0268(15) 0.077(2) 0.0503(18) -0.0140(16) 0.0023(13) -0.0020(15)
O3 0.0299(14) 0.0570(18) 0.0311(15) -0.0066(13) 0.0047(12) -0.0071(13)
O4 0.0279(14) 0.0505(17) 0.0296(14) -0.0095(12) -0.0045(12) -0.0027(12)
O5 0.0489(17) 0.0544(18) 0.0275(15) -0.0180(13) 0.0050(13) -0.0045(14)
N1 0.0311(17) 0.0327(17) 0.0284(17) -0.0123(14) -0.0014(14) -0.0013(14)
N2 0.0292(16) 0.0274(16) 0.0217(15) -0.0104(12) -0.0009(13) -0.0036(13)
C1 0.040(2) 0.042(2) 0.041(2) -0.014(2) 0.0020(19) 0.000(2)
C2 0.066(3) 0.034(2) 0.048(3) -0.019(2) -0.002(2) 0.005(2)
C3 0.066(3) 0.037(2) 0.052(3) -0.015(2) -0.008(2) -0.015(2)
C4 0.043(2) 0.035(2) 0.039(2) -0.0060(18) -0.0020(19) -0.0146(19)
C5 0.032(2) 0.0262(19) 0.0210(18) -0.0012(15) -0.0037(15) -0.0039(16)
C6 0.0218(18) 0.0279(19) 0.0263(19) -0.0037(15) -0.0011(15) -0.0042(15)
C7 0.0294(19) 0.0263(19) 0.0240(18) -0.0098(15) 0.0000(15) -0.0067(15)
C8 0.034(2) 0.031(2) 0.033(2) -0.0075(17) 0.0025(17) -0.0070(17)
C9 0.049(3) 0.057(3) 0.025(2) -0.0036(19) 0.0081(19) -0.007(2)
C10 0.060(3) 0.056(3) 0.028(2) -0.002(2) -0.010(2) 0.002(2)
C11 0.041(2) 0.039(2) 0.033(2) -0.0049(18) -0.0047(19) -0.0017(19)
C12 0.034(2) 0.030(2) 0.032(2) -0.0097(17) 0.0043(17) -0.0023(17)
C13 0.042(2) 0.052(3) 0.033(2) -0.0051(19) -0.0102(19) -0.002(2)
C14 0.036(2) 0.030(2) 0.029(2) -0.0094(16) -0.0013(17) -0.0056(17)
C15 0.0289(19) 0.0291(19) 0.0236(18) -0.0062(15) -0.0010(15) -0.0048(16)
C16 0.034(2) 0.029(2) 0.033(2) -0.0050(17) 0.0030(17) -0.0055(17)
C17 0.035(3) 0.124(5) 0.042(3) -0.022(3) 0.007(2) -0.021(3)
C18 0.046(3) 0.085(4) 0.054(3) 0.003(3) -0.013(2) 0.009(3)

loop_
_atom_type_symbol
_atom_type_description
_atom_type_scat_dispersion_real
_atom_type_scat_dispersion_imag
_atom_type_scat_source
C C 0.0033 0.0016 'International Tables Vol C Tables 4.2.6.8 and 6.1.1.4'
H H 0.0000 0.0000 'International Tables Vol C Tables 4.2.6.8 and 6.1.1.4'
N N 0.0061 0.0033 'International Tables Vol C Tables 4.2.6.8 and 6.1.1.4'
O O 0.0106 0.0060 'International Tables Vol C Tables 4.2.6.8 and 6.1.1.4'
Mo Mo -1.6832 0.6857 'International Tables Vol C Tables 4.2.6.8 and 6.1.1.4'

loop_
_geom_angle_atom_site_label_1
_geom_angle_atom_site_label_2
_geom_angle_atom_site_label_3
_geom_angle
O1 Mo1 O2 107.56(15)
O1 Mo1 O3 99.52(13)
O2 Mo1 O3 96.91(12)
O1 Mo1 O4 96.44(13)
O2 Mo1 O4 99.12(12)
O3 Mo1 O4 152.77(11)
O1 Mo1 N2 93.60(12)
O2 Mo1 N2 158.63(13)
O3 Mo1 N2 76.09(10)
O4 Mo1 N2 81.04(9)
O1 Mo1 N1 162.39(12)
O2 Mo1 N1 89.60(13)
O3 Mo1 N1 81.83(11)
O4 Mo1 N1 76.44(10)
N2 Mo1 N1 69.55(10)
C8 O3 Mo1 122.6(2)
C14 O4 Mo1 138.2(2)
C5 N1 C1 118.2(3)
C5 N1 Mo1 117.2(2)
C1 N1 Mo1 124.5(3)
C7 N2 C6 113.8(3)
C7 N2 Mo1 108.16(19)
C6 N2 Mo1 109.01(19)
C7 N2 H2A 108.6
C6 N2 H2A 108.6
Mo1 N2 H2A 108.6
N1 C1 C2 122.3(4)
N1 C1 H1 118.8
C2 C1 H1 118.8
C1 C2 C3 119.6(4)
C1 C2 H2 120.2
C3 C2 H2 120.2
C2 C3 C4 118.6(4)
C2 C3 H3 120.7
C4 C3 H3 120.7
C5 C4 C3 119.5(4)
C5 C4 H4 120.2
C3 C4 H4 120.2
N1 C5 C4 121.8(3)
N1 C5 C6 115.5(3)
C4 C5 C6 122.8(3)
N2 C6 C15 109.2(3)
N2 C6 C5 107.4(3)
C15 C6 C5 113.7(3)
N2 C6 H6 108.8
C15 C6 H6 108.8
C5 C6 H6 108.8
C12 C7 C8 120.6(3)
C12 C7 N2 124.7(3)
C8 C7 N2 114.7(3)
O3 C8 C9 122.1(3)
O3 C8 C7 118.4(3)
C9 C8 C7 119.5(3)
C8 C9 C10 119.0(4)
C8 C9 H9 120.5
C10 C9 H9 120.5
C9 C10 C11 122.2(4)
C9 C10 H10 118.9
C11 C10 H10 118.9
C12 C11 C10 117.8(4)
C12 C11 C18 121.6(4)
C10 C11 C18 120.6(4)
C11 C12 C7 120.9(3)
C11 C12 H12 119.5
C7 C12 H12 119.5
C14 C13 H13A 109.5
C14 C13 H13B 109.5
H13A C13 H13B 109.5
C14 C13 H13C 109.5
H13A C13 H13C 109.5
H13B C13 H13C 109.5
O4 C14 C15 121.3(3)
O4 C14 C13 111.6(3)
C15 C14 C13 126.9(3)
C14 C15 C16 120.5(3)
C14 C15 C6 119.3(3)
C16 C15 C6 120.0(3)
O5 C16 C15 122.3(4)
O5 C16 C17 118.5(3)
C15 C16 C17 119.2(3)
C16 C17 H17A 109.5
C16 C17 H17B 109.5
H17A C17 H17B 109.5
C16 C17 H17C 109.5
H17A C17 H17C 109.5
H17B C17 H17C 109.5
C11 C18 H18A 109.5
C11 C18 H18B 109.5
H18A C18 H18B 109.5
C11 C18 H18C 109.5
H18A C18 H18C 109.5
H18B C18 H18C 109.5

loop_
_geom_bond_atom_site_label_1
_geom_bond_atom_site_label_2
_geom_bond_distance
Mo1 O1 1.693(3)
Mo1 O2 1.696(3)
Mo1 O3 1.941(2)
Mo1 O4 1.970(2)
Mo1 N2 2.315(3)
Mo1 N1 2.336(3)
O3 C8 1.357(4)
O4 C14 1.325(4)
O5 C16 1.217(4)
N1 C5 1.334(4)
N1 C1 1.343(5)
N2 C7 1.448(4)
N2 C6 1.491(4)
N2 H2A 0.9100
C1 C2 1.359(6)
C1 H1 0.9300
C2 C3 1.364(6)
C2 H2 0.9300
C3 C4 1.373(5)
C3 H3 0.9300
C4 C5 1.370(5)
C4 H4 0.9300
C5 C6 1.518(5)
C6 C15 1.512(5)
C6 H6 0.9800
C7 C12 1.381(5)
C7 C8 1.386(5)
C8 C9 1.382(5)
C9 C10 1.382(6)
C9 H9 0.9300
C10 C11 1.388(5)
C10 H10 0.9300
C11 C12 1.375(5)
C11 C18 1.508(5)
C12 H12 0.9300
C13 C14 1.492(5)
C13 H13A 0.9600
C13 H13B 0.9600
C13 H13C 0.9600
C14 C15 1.368(5)
C15 C16 1.470(5)
C16 C17 1.493(5)
C17 H17A 0.9600
C17 H17B 0.9600
C17 H17C 0.9600
C18 H18A 0.9600
C18 H18B 0.9600
C18 H18C 0.9600

loop_
_geom_hbond_atom_site_label_D
_geom_hbond_atom_site_label_H
_geom_hbond_atom_site_label_A
_geom_hbond_distance_DH
_geom_hbond_distance_HA
_geom_hbond_distance_DA
_geom_hbond_angle_DHA
_geom_hbond_site_symmetry_A
N2 H2A O5 0.91 2.02 2.854(4) 152.1 2_467
